data_2215618
loop_
_publ_author_name
'Xin-Yang Huang'
'Yu-Ling Wang'

_publ_section_title
;
 Disodium dimanganese(II) trioxalate dihydrate
;
_journal_coeditor_code NG2327
_journal_issue 10
_journal_name_full 'Acta Crystallographica Section E'
_journal_page_first m2577
_journal_page_last m2577
_journal_paper_doi 10.1107/S1600536807045564
_journal_volume 63
_journal_year 2007
_chemical_formula_iupac '[Na2 Mn2 (C2 O4)3 (H2 O)2]'
_chemical_formula_moiety 'C6 H4 Mn2 Na2 O14'
_chemical_formula_sum 'C6 H4 Mn2 Na2 O14'
_chemical_formula_weight 455.95
_chemical_name_systematic
;
poly[di-\m~2~-aqua-di-\m~5~-oxalato-\m~4~-oxalato-disodiumdimanganese(II)],
;
_space_group_IT_number 14
_symmetry_cell_setting monoclinic
_symmetry_space_group_name_Hall '-P 2ybc'
_symmetry_space_group_name_H-M 'P 1 21/c 1'
_atom_sites_solution_hydrogens geom
_atom_sites_solution_primary direct
_atom_sites_solution_secondary difmap
_audit_creation_method SHELXL-97
_cell_angle_alpha 90.00
_cell_angle_beta 100.416(4)
_cell_angle_gamma 90.00
_cell_formula_units_Z 2
_cell_length_a 5.937(2)
_cell_length_b 15.785(6)
_cell_length_c 7.167(3)
_cell_measurement_reflns_used 2218
_cell_measurement_temperature 130
_cell_measurement_theta_max 27.48
_cell_measurement_theta_min 2.58
_cell_volume 660.6(4)
_computing_cell_refinement 'CrystalClear (Rigaku/MSC, 2000)'
_computing_data_collection 'CrystalClear (Rigaku/MSC, 2000)'
_computing_data_reduction 'CrystalClear (Rigaku/MSC, 2000)'
_computing_molecular_graphics 'SHELXTL (Sheldrick, 1997b) and DIAMOND (Brandenburg, 2005)'
_computing_publication_material 'SHELXTL (Sheldrick, 1997b)'
_computing_structure_refinement 'SHELXL97 (Sheldrick, 1997a)'
_computing_structure_solution 'SHELXS97 (Sheldrick, 1997a)'
_diffrn_ambient_temperature 130
_diffrn_measured_fraction_theta_full 0.999
_diffrn_measured_fraction_theta_max 0.999
_diffrn_measurement_device_type 'Rigaku Mercury70'
_diffrn_measurement_method \w
_diffrn_radiation_monochromator graphite
_diffrn_radiation_source 'fine-focus sealed tube'
_diffrn_radiation_type MoK\a
_diffrn_radiation_wavelength 0.71073
_diffrn_reflns_av_R_equivalents 0.0220
_diffrn_reflns_av_sigmaI/netI 0.0212
_diffrn_reflns_limit_h_max 7
_diffrn_reflns_limit_h_min -7
_diffrn_reflns_limit_k_max 17
_diffrn_reflns_limit_k_min -20
_diffrn_reflns_limit_l_max 7
_diffrn_reflns_limit_l_min -9
_diffrn_reflns_number 5047
_diffrn_reflns_theta_full 27.48
_diffrn_reflns_theta_max 27.48
_diffrn_reflns_theta_min 2.58
_exptl_absorpt_coefficient_mu 2.058
_exptl_absorpt_correction_T_max 0.821
_exptl_absorpt_correction_T_min 0.684
_exptl_absorpt_correction_type multi-scan
_exptl_absorpt_process_details '(CrystalClear; Rigaku/MSC, 2000)'
_exptl_crystal_colour white
_exptl_crystal_density_diffrn 2.292
_exptl_crystal_density_method 'not measured'
_exptl_crystal_description Prism
_exptl_crystal_F_000 448
_exptl_crystal_size_max 0.20
_exptl_crystal_size_mid 0.18
_exptl_crystal_size_min 0.10
_refine_diff_density_max 0.483
_refine_diff_density_min -0.328
_refine_ls_extinction_method none
_refine_ls_goodness_of_fit_ref 1.029
_refine_ls_hydrogen_treatment mixed
_refine_ls_matrix_type full
_refine_ls_number_parameters 115
_refine_ls_number_reflns 1514
_refine_ls_number_restraints 2
_refine_ls_restrained_S_all 1.030
_refine_ls_R_factor_all 0.0269
_refine_ls_R_factor_gt 0.0238
_refine_ls_shift/su_max 0.001
_refine_ls_shift/su_mean 0.000
_refine_ls_structure_factor_coef Fsqd
_refine_ls_weighting_details 'calc w=1/[\s^2^(Fo^2^)+(0.0234P)^2^+0.5936P] where P=(Fo^2^+2Fc^2^)/3'
_refine_ls_weighting_scheme calc
_refine_ls_wR_factor_gt 0.0520
_refine_ls_wR_factor_ref 0.0536
_reflns_number_gt 1415
_reflns_number_total 1514
_reflns_threshold_expression I>2\s(I)
_cod_data_source_file ng2327.cif
_cod_data_source_block I
_cod_original_sg_symbol_H-M 'P 21/c'
_cod_database_code 2215618
_cod_database_fobs_code 2215618

loop_
_symmetry_equiv_pos_as_xyz
'x, y, z'
'-x, y+1/2, -z+1/2'
'-x, -y, -z'
'x, -y-1/2, z-1/2'

loop_
_atom_site_type_symbol
_atom_site_label
_atom_site_fract_x
_atom_site_fract_y
_atom_site_fract_z
_atom_site_U_iso_or_equiv
_atom_site_adp_type
_atom_site_calc_flag
_atom_site_refinement_flags
_atom_site_occupancy
Na Na1 0.96700(12) 0.32021(4) 0.29951(10) 0.01170(16) Uani d . 1
Mn Mn1 0.77063(4) 0.396970(16) 0.70734(4) 0.00868(9) Uani d . 1
O O1 0.6514(2) 0.27044(7) 0.73592(18) 0.0122(3) Uani d . 1
O O2 0.3505(2) 0.19589(8) 0.7916(2) 0.0153(3) Uani d . 1
O O3 0.3964(2) 0.41196(8) 0.71439(18) 0.0121(3) Uani d . 1
O O4 0.0795(2) 0.33091(8) 0.66136(18) 0.0126(3) Uani d . 1
O O5 0.8909(2) 0.52445(8) 0.76226(18) 0.0128(3) Uani d . 1
O O6 1.0935(2) 0.60435(8) 0.98897(19) 0.0140(3) Uani d . 1
O O7 0.6836(2) 0.41824(8) 0.40310(18) 0.0111(3) Uani d D 1
H H7A 0.556(3) 0.3905(12) 0.357(3) 0.017 Uiso d D 1
H H7B 0.676(4) 0.4710(8) 0.359(3) 0.017 Uiso d D 1
C C1 0.4430(3) 0.26164(11) 0.7476(2) 0.0101(3) Uani d . 1
C C2 0.2918(3) 0.34261(11) 0.7036(2) 0.0095(3) Uani d . 1
C C3 0.9948(3) 0.53706(11) 0.9280(3) 0.0106(3) Uani d . 1

loop_
_atom_site_aniso_label
_atom_site_aniso_U_11
_atom_site_aniso_U_22
_atom_site_aniso_U_33
_atom_site_aniso_U_12
_atom_site_aniso_U_13
_atom_site_aniso_U_23
Na1 0.0084(3) 0.0128(3) 0.0139(3) -0.0002(3) 0.0021(3) 0.0015(3)
Mn1 0.00639(14) 0.00773(14) 0.01170(14) -0.00048(9) 0.00103(10) -0.00016(10)
O1 0.0066(6) 0.0100(6) 0.0203(6) -0.0002(5) 0.0029(5) 0.0017(5)
O2 0.0094(6) 0.0102(6) 0.0262(7) -0.0014(5) 0.0029(5) 0.0042(5)
O3 0.0088(6) 0.0099(6) 0.0177(7) 0.0003(5) 0.0024(5) 0.0010(5)
O4 0.0060(6) 0.0142(6) 0.0172(6) 0.0008(5) 0.0014(5) -0.0007(5)
O5 0.0151(7) 0.0101(6) 0.0124(6) -0.0015(5) 0.0000(5) 0.0013(5)
O6 0.0187(7) 0.0098(6) 0.0128(6) -0.0045(5) 0.0008(5) 0.0009(5)
O7 0.0092(6) 0.0096(6) 0.0138(6) -0.0012(5) 0.0001(5) 0.0009(5)
C1 0.0091(8) 0.0091(8) 0.0119(8) -0.0004(6) 0.0010(7) -0.0007(6)
C2 0.0082(8) 0.0121(8) 0.0087(8) 0.0010(6) 0.0026(6) -0.0002(6)
C3 0.0094(8) 0.0095(8) 0.0132(8) 0.0000(6) 0.0030(7) 0.0010(7)

loop_
_atom_type_symbol
_atom_type_description
_atom_type_scat_dispersion_real
_atom_type_scat_dispersion_imag
_atom_type_scat_source
C C 0.0033 0.0016 'International Tables Vol C Tables 4.2.6.8 and 6.1.1.4'
H H 0.0000 0.0000 'International Tables Vol C Tables 4.2.6.8 and 6.1.1.4'
O O 0.0106 0.0060 'International Tables Vol C Tables 4.2.6.8 and 6.1.1.4'
Na Na 0.0362 0.0249 'International Tables Vol C Tables 4.2.6.8 and 6.1.1.4'
Mn Mn 0.3368 0.7283 'International Tables Vol C Tables 4.2.6.8 and 6.1.1.4'

loop_
_geom_angle_atom_site_label_1
_geom_angle_atom_site_label_2
_geom_angle_atom_site_label_3
_geom_angle_site_symmetry_1
_geom_angle_site_symmetry_3
_geom_angle
O2 Na1 O1 4_665 4_565 133.60(6)
O2 Na1 O6 4_665 3_766 91.64(5)
O1 Na1 O6 4_565 3_766 98.56(5)
O2 Na1 O7 4_665 . 143.02(5)
O1 Na1 O7 4_565 . 82.97(5)
O6 Na1 O7 3_766 . 86.77(5)
O2 Na1 O4 4_665 1_655 87.38(5)
O1 Na1 O4 4_565 1_655 106.90(5)
O6 Na1 O4 3_766 1_655 145.55(5)
O7 Na1 O4 . 1_655 74.01(5)
O2 Na1 O5 4_665 3_766 75.66(5)
O1 Na1 O5 4_565 3_766 143.19(5)
O6 Na1 O5 3_766 3_766 52.40(4)
O7 Na1 O5 . 3_766 74.26(5)
O4 Na1 O5 1_655 3_766 94.32(4)
O2 Na1 O4 4_665 4_665 65.42(4)
O1 Na1 O4 4_565 4_665 68.39(5)
O6 Na1 O4 3_766 4_665 97.62(5)
O7 Na1 O4 . 4_665 151.36(5)
O4 Na1 O4 1_655 4_665 113.01(4)
O5 Na1 O4 3_766 4_665 130.13(5)
O1 Mn1 O5 . . 163.98(5)
O1 Mn1 O7 . . 102.55(5)
O5 Mn1 O7 . . 92.86(5)
O1 Mn1 O6 . 3_767 87.97(5)
O5 Mn1 O6 . 3_767 77.01(5)
O7 Mn1 O6 . 3_767 168.70(5)
O1 Mn1 O4 . 1_655 82.54(5)
O5 Mn1 O4 . 1_655 102.38(5)
O7 Mn1 O4 . 1_655 88.64(5)
O6 Mn1 O4 3_767 1_655 88.67(5)
O1 Mn1 O3 . . 75.55(5)
O5 Mn1 O3 . . 101.24(5)
O7 Mn1 O3 . . 87.11(5)
O6 Mn1 O3 3_767 . 99.66(5)
O4 Mn1 O3 1_655 . 156.18(5)
C1 O1 Mn1 . . 116.98(11)
C1 O1 Na1 . 4_566 132.89(11)
Mn1 O1 Na1 . 4_566 108.83(6)
C1 O2 Na1 . 4_466 125.70(12)
C2 O3 Mn1 . . 112.82(11)
C2 O4 Mn1 . 1_455 136.59(12)
C2 O4 Na1 . 1_455 108.68(11)
Mn1 O4 Na1 1_455 1_455 96.42(5)
C2 O4 Na1 . 4_466 110.12(11)
Mn1 O4 Na1 1_455 4_466 95.50(5)
Na1 O4 Na1 1_455 4_466 105.96(5)
C3 O5 Mn1 . . 114.42(11)
C3 O5 Na1 . 3_766 83.95(10)
Mn1 O5 Na1 . 3_766 159.97(6)
C3 O6 Mn1 . 3_767 113.92(11)
C3 O6 Na1 . 3_766 97.75(11)
Mn1 O6 Na1 3_767 3_766 148.30(6)
Mn1 O7 Na1 . . 98.73(5)
Mn1 O7 H7B . . 119.2(15)
Na1 O7 H7B . . 118.0(15)
Mn1 O7 H7A . . 109.3(15)
Na1 O7 H7A . . 99.2(15)
H7B O7 H7A . . 110(2)
O2 C1 O1 . . 126.34(16)
O2 C1 C2 . . 118.12(16)
O1 C1 C2 . . 115.54(15)
O3 C2 O4 . . 127.40(16)
O3 C2 C1 . . 116.24(15)
O4 C2 C1 . . 116.36(15)
O5 C3 O6 . . 125.80(16)
O5 C3 C3 . 3_767 117.67(19)
O6 C3 C3 . 3_767 116.52(19)
O5 C3 Na1 . 3_766 69.81(10)
O6 C3 Na1 . 3_766 56.07(9)
C3 C3 Na1 3_767 3_766 171.83(16)

loop_
_geom_bond_atom_site_label_1
_geom_bond_atom_site_label_2
_geom_bond_site_symmetry_2
_geom_bond_distance
Na1 O2 4_665 2.3021(17)
Na1 O1 4_565 2.3359(15)
Na1 O6 3_766 2.3565(16)
Na1 O7 . 2.4958(16)
Na1 O4 1_655 2.5638(17)
Na1 O5 3_766 2.6561(16)
Na1 O4 4_665 2.7121(16)
Na1 C3 3_766 2.814(2)
Mn1 O1 . 2.1411(14)
Mn1 O5 . 2.1477(14)
Mn1 O7 . 2.1740(15)
Mn1 O6 3_767 2.1803(15)
Mn1 O4 1_655 2.1856(14)
Mn1 O3 . 2.2444(15)
O1 C1 . 1.263(2)
O1 Na1 4_566 2.3359(15)
O2 C1 . 1.241(2)
O2 Na1 4_466 2.3021(17)
O3 C2 . 1.254(2)
O4 C2 . 1.256(2)
O4 Mn1 1_455 2.1856(14)
O4 Na1 1_455 2.5638(17)
O4 Na1 4_466 2.7121(16)
O5 C3 . 1.251(2)
O5 Na1 3_766 2.6561(16)
O6 C3 . 1.253(2)
O6 Mn1 3_767 2.1803(15)
O6 Na1 3_766 2.3565(16)
O7 H7B . 0.889(10)
O7 H7A . 0.887(10)
C1 C2 . 1.561(2)
C3 C3 3_767 1.554(3)
C3 Na1 3_766 2.814(2)

loop_
_geom_hbond_atom_site_label_D
_geom_hbond_atom_site_label_H
_geom_hbond_atom_site_label_A
_geom_hbond_site_symmetry_A
_geom_hbond_distance_DH
_geom_hbond_distance_HA
_geom_hbond_distance_DA
_geom_hbond_angle_DHA
_geom_hbond_publ_flag
O7 H7A O2 4_565 0.887(10) 1.833(11) 2.6877(19) 161(2) yes
O7 H7B O3 3_666 0.889(10) 1.947(11) 2.8237(19) 168(2) yes

loop_
_geom_torsion_atom_site_label_1
_geom_torsion_atom_site_label_2
_geom_torsion_atom_site_label_3
_geom_torsion_atom_site_label_4
_geom_torsion_site_symmetry_1
_geom_torsion_site_symmetry_4
_geom_torsion
O2 Na1 Mn1 O1 4_665 . -109.75(6)
O1 Na1 Mn1 O1 4_565 . 34.66(4)
O6 Na1 Mn1 O1 3_766 . 134.71(6)
O7 Na1 Mn1 O1 . . 113.12(6)
O4 Na1 Mn1 O1 1_655 . -83.84(6)
O5 Na1 Mn1 O1 3_766 . 177.87(5)
O4 Na1 Mn1 O1 4_665 . -22.03(6)
C3 Na1 Mn1 O1 3_766 . 157.62(5)
Mn1 Na1 Mn1 O1 4_565 . 6.34(4)
Na1 Na1 Mn1 O1 4_565 . 38.17(7)
Na1 Na1 Mn1 O1 4_566 . -35.49(4)
O2 Na1 Mn1 O5 4_665 . 63.21(6)
O1 Na1 Mn1 O5 4_565 . -152.38(5)
O6 Na1 Mn1 O5 3_766 . -52.33(6)
O7 Na1 Mn1 O5 . . -73.92(6)
O4 Na1 Mn1 O5 1_655 . 89.12(6)
O5 Na1 Mn1 O5 3_766 . -9.17(7)
O4 Na1 Mn1 O5 4_665 . 150.93(6)
C3 Na1 Mn1 O5 3_766 . -29.42(6)
Mn1 Na1 Mn1 O5 4_565 . 179.31(4)
Na1 Na1 Mn1 O5 4_565 . -148.87(7)
Na1 Na1 Mn1 O5 4_566 . 137.47(4)
O2 Na1 Mn1 O7 4_665 . 137.13(7)
O1 Na1 Mn1 O7 4_565 . -78.46(6)
O6 Na1 Mn1 O7 3_766 . 21.58(6)
O4 Na1 Mn1 O7 1_655 . 163.03(7)
O5 Na1 Mn1 O7 3_766 . 64.74(6)
O4 Na1 Mn1 O7 4_665 . -135.15(8)
C3 Na1 Mn1 O7 3_766 . 44.50(6)
Mn1 Na1 Mn1 O7 4_565 . -106.78(6)
Na1 Na1 Mn1 O7 4_565 . -74.95(8)
Na1 Na1 Mn1 O7 4_566 . -148.61(5)
O2 Na1 Mn1 O6 4_665 3_767 -26.93(7)
O1 Na1 Mn1 O6 4_565 3_767 117.49(6)
O6 Na1 Mn1 O6 3_766 3_767 -142.47(8)
O7 Na1 Mn1 O6 . 3_767 -164.05(7)
O4 Na1 Mn1 O6 1_655 3_767 -1.02(7)
O5 Na1 Mn1 O6 3_766 3_767 -99.31(6)
O4 Na1 Mn1 O6 4_665 3_767 60.79(7)
C3 Na1 Mn1 O6 3_766 3_767 -119.56(6)
Mn1 Na1 Mn1 O6 4_565 3_767 89.17(6)
Na1 Na1 Mn1 O6 4_565 3_767 121.00(7)
Na1 Na1 Mn1 O6 4_566 3_767 47.34(5)
O2 Na1 Mn1 O4 4_665 1_655 -25.91(6)
O1 Na1 Mn1 O4 4_565 1_655 118.50(6)
O6 Na1 Mn1 O4 3_766 1_655 -141.45(7)
O7 Na1 Mn1 O4 . 1_655 -163.03(7)
O5 Na1 Mn1 O4 3_766 1_655 -98.29(6)
O4 Na1 Mn1 O4 4_665 1_655 61.81(6)
C3 Na1 Mn1 O4 3_766 1_655 -118.54(6)
Mn1 Na1 Mn1 O4 4_565 1_655 90.19(5)
Na1 Na1 Mn1 O4 4_565 1_655 122.01(9)
Na1 Na1 Mn1 O4 4_566 1_655 48.36(5)
O2 Na1 Mn1 O3 4_665 . -179.73(6)
O1 Na1 Mn1 O3 4_565 . -35.32(5)
O6 Na1 Mn1 O3 3_766 . 64.72(6)
O7 Na1 Mn1 O3 . . 43.14(6)
O4 Na1 Mn1 O3 1_655 . -153.83(6)
O5 Na1 Mn1 O3 3_766 . 107.88(5)
O4 Na1 Mn1 O3 4_665 . -92.01(6)
C3 Na1 Mn1 O3 3_766 . 87.64(6)
Mn1 Na1 Mn1 O3 4_565 . -63.64(4)
Na1 Na1 Mn1 O3 4_565 . -31.81(8)
Na1 Na1 Mn1 O3 4_566 . -105.47(4)
O2 Na1 Mn1 Na1 4_665 4_566 -74.26(5)
O1 Na1 Mn1 Na1 4_565 4_566 70.15(4)
O6 Na1 Mn1 Na1 3_766 4_566 170.19(4)
O7 Na1 Mn1 Na1 . 4_566 148.61(5)
O4 Na1 Mn1 Na1 1_655 4_566 -48.36(5)
O5 Na1 Mn1 Na1 3_766 4_566 -146.65(3)
O4 Na1 Mn1 Na1 4_665 4_566 13.46(6)
C3 Na1 Mn1 Na1 3_766 4_566 -166.89(4)
Mn1 Na1 Mn1 Na1 4_565 4_566 41.83(3)
Na1 Na1 Mn1 Na1 4_565 4_566 73.66(7)
O5 Mn1 O1 C1 . . 78.8(2)
O7 Mn1 O1 C1 . . -85.19(13)
O6 Mn1 O1 C1 3_767 . 98.97(13)
O4 Mn1 O1 C1 1_655 . -172.11(13)
O3 Mn1 O1 C1 . . -1.55(12)
Na1 Mn1 O1 C1 . . -126.08(12)
Na1 Mn1 O1 C1 4_566 . 168.66(16)
O5 Mn1 O1 Na1 . 4_566 -89.89(18)
O7 Mn1 O1 Na1 . 4_566 106.15(6)
O6 Mn1 O1 Na1 3_767 4_566 -69.69(6)
O4 Mn1 O1 Na1 1_655 4_566 19.23(6)
O3 Mn1 O1 Na1 . 4_566 -170.21(7)
Na1 Mn1 O1 Na1 . 4_566 65.25(5)
O1 Mn1 O3 C2 . . -9.55(11)
O5 Mn1 O3 C2 . . -173.45(12)
O7 Mn1 O3 C2 . . 94.20(12)
O6 Mn1 O3 C2 3_767 . -94.91(12)
O4 Mn1 O3 C2 1_655 . 14.2(2)
Na1 Mn1 O3 C2 . . 65.79(12)
Na1 Mn1 O3 C2 4_566 . -15.96(12)
O1 Mn1 O5 C3 . . 26.3(3)
O7 Mn1 O5 C3 . . -169.35(12)
O6 Mn1 O5 C3 3_767 . 5.57(12)
O4 Mn1 O5 C3 1_655 . -80.12(13)
O3 Mn1 O5 C3 . . 103.03(13)
Na1 Mn1 O5 C3 . . -127.40(12)
Na1 Mn1 O5 C3 4_566 . -43.73(15)
O1 Mn1 O5 Na1 . 3_766 -178.56(14)
O7 Mn1 O5 Na1 . 3_766 -14.22(19)
O6 Mn1 O5 Na1 3_767 3_766 160.70(19)
O4 Mn1 O5 Na1 1_655 3_766 75.01(19)
O3 Mn1 O5 Na1 . 3_766 -101.84(18)
Na1 Mn1 O5 Na1 . 3_766 27.73(19)
Na1 Mn1 O5 Na1 4_566 3_766 111.40(17)
O1 Mn1 O7 Na1 . . -69.96(6)
O5 Mn1 O7 Na1 . . 114.42(6)
O6 Mn1 O7 Na1 3_767 . 88.3(3)
O4 Mn1 O7 Na1 1_655 . 12.09(5)
O3 Mn1 O7 Na1 . . -144.46(5)
Na1 Mn1 O7 Na1 4_566 . -31.69(5)
O2 Na1 O7 Mn1 4_665 . -73.35(10)
O1 Na1 O7 Mn1 4_565 . 99.18(5)
O6 Na1 O7 Mn1 3_766 . -161.78(5)
O4 Na1 O7 Mn1 1_655 . -10.70(4)
O5 Na1 O7 Mn1 3_766 . -110.03(5)
O4 Na1 O7 Mn1 4_665 . 98.19(10)
C3 Na1 O7 Mn1 3_766 . -136.63(6)
Mn1 Na1 O7 Mn1 4_565 . 88.85(5)
Na1 Na1 O7 Mn1 4_565 . 150.99(4)
Na1 Na1 O7 Mn1 4_566 . 25.32(4)
Na1 O2 C1 O1 4_466 . -177.19(13)
Na1 O2 C1 C2 4_466 . 3.4(2)
Mn1 O1 C1 O2 . . -168.96(14)
Na1 O1 C1 O2 4_566 . -3.7(3)
Mn1 O1 C1 C2 . . 10.45(19)
Na1 O1 C1 C2 4_566 . 175.74(11)
Mn1 O3 C2 O4 . . -162.51(15)
Mn1 O3 C2 C1 . . 17.43(18)
Mn1 O4 C2 O3 1_455 . -34.9(3)
Na1 O4 C2 O3 1_455 . 87.01(19)
Na1 O4 C2 O3 4_466 . -157.33(15)
Mn1 O4 C2 C1 1_455 . 145.13(13)
Na1 O4 C2 C1 1_455 . -92.93(14)
Na1 O4 C2 C1 4_466 . 22.73(17)
O2 C1 C2 O3 . . 159.90(16)
O1 C1 C2 O3 . . -19.6(2)
O2 C1 C2 O4 . . -20.2(2)
O1 C1 C2 O4 . . 160.39(15)
Mn1 O5 C3 O6 . . 174.76(15)
Na1 O5 C3 O6 3_766 . 3.09(18)
Mn1 O5 C3 C3 . 3_767 -4.7(2)
Na1 O5 C3 C3 3_766 3_767 -176.4(2)
Mn1 O5 C3 Na1 . 3_766 171.67(9)
Mn1 O6 C3 O5 3_767 . 175.21(15)
Na1 O6 C3 O5 3_766 . -3.5(2)
Mn1 O6 C3 C3 3_767 3_767 -5.3(2)
Na1 O6 C3 C3 3_766 3_767 176.00(18)
Mn1 O6 C3 Na1 3_767 3_766 178.71(12)
